data_2205316
loop_
_publ_author_name
'Narasegowda, Rajenahally S.'
'Yathirajan, Hemmige S.'
'Bolte, Michael'

_publ_section_title
;
 Nipecotic acid hydrochloride
;
_journal_issue 3
_journal_name_full 'Acta Crystallographica Section E'
_journal_page_first o763
_journal_page_last o764
_journal_paper_doi 10.1107/S1600536805005337
_journal_volume 61
_journal_year 2005
_chemical_formula_iupac 'C6 H12 N O2 +, Cl -'
_chemical_formula_moiety 'C6 H12 N O2 +, Cl -'
_chemical_formula_sum 'C6 H12 Cl N O2'
_chemical_formula_weight 165.62
_chemical_name_common
;
Nipecotic acid hydrochloride
;
_chemical_name_systematic
;
3-carboxypiperidinium chloride
;
_space_group_IT_number 4
_symmetry_cell_setting monoclinic
_symmetry_space_group_name_Hall 'P 2yb'
_symmetry_space_group_name_H-M 'P 1 21 1'
_atom_sites_solution_hydrogens geom
_atom_sites_solution_primary direct
_atom_sites_solution_secondary difmap
_audit_creation_method SHELXL-97
_cell_angle_alpha 90.00
_cell_angle_beta 97.819(12)
_cell_angle_gamma 90.00
_cell_formula_units_Z 2
_cell_length_a 7.2545(10)
_cell_length_b 7.2018(9)
_cell_length_c 7.7886(13)
_cell_measurement_reflns_used 8363
_cell_measurement_temperature 173(2)
_cell_measurement_theta_max 25.7
_cell_measurement_theta_min 3.8
_cell_volume 403.14(10)
_computing_cell_refinement X-AREA
_computing_data_collection 'X-AREA (Stoe & Cie, 2001)'
_computing_data_reduction X-AREA
_computing_molecular_graphics 'PLATON (Spek, 2003)'
_computing_publication_material 'SHELXL97 and PLATON'
_computing_structure_refinement 'SHELXL97 (Sheldrick, 1997)'
_computing_structure_solution 'SHELXS97 (Sheldrick, 1990)'
_diffrn_ambient_temperature 173(2)
_diffrn_measured_fraction_theta_full 0.988
_diffrn_measured_fraction_theta_max 0.988
_diffrn_measurement_device_type 'Stoe IPDS-II two-circle'
_diffrn_measurement_method \w
_diffrn_radiation_monochromator graphite
_diffrn_radiation_source 'fine-focus sealed tube'
_diffrn_radiation_type MoK\a
_diffrn_radiation_wavelength 0.71073
_diffrn_reflns_av_R_equivalents 0.0202
_diffrn_reflns_av_sigmaI/netI 0.0160
_diffrn_reflns_limit_h_max 8
_diffrn_reflns_limit_h_min -8
_diffrn_reflns_limit_k_max 8
_diffrn_reflns_limit_k_min -8
_diffrn_reflns_limit_l_max 9
_diffrn_reflns_limit_l_min -9
_diffrn_reflns_number 3354
_diffrn_reflns_theta_full 25.00
_diffrn_reflns_theta_max 25.48
_diffrn_reflns_theta_min 3.87
_diffrn_standards_decay_% 0
_diffrn_standards_interval_time 0
_diffrn_standards_number 0
_exptl_absorpt_coefficient_mu 0.416
_exptl_absorpt_correction_T_max 0.9251
_exptl_absorpt_correction_T_min 0.8612
_exptl_absorpt_correction_type multi-scan
_exptl_absorpt_process_details '(MULABS; Spek, 2003; Blessing, 1995)'
_exptl_crystal_colour colourless
_exptl_crystal_density_diffrn 1.364
_exptl_crystal_density_method 'not measured'
_exptl_crystal_description block
_exptl_crystal_F_000 176
_exptl_crystal_size_max 0.37
_exptl_crystal_size_mid 0.23
_exptl_crystal_size_min 0.19
_refine_diff_density_max 0.195
_refine_diff_density_min -0.169
_refine_ls_abs_structure_details 'Flack (1983), 671 Friedel pairs'
_refine_ls_abs_structure_Flack 0.10(6)
_refine_ls_extinction_coef 0.075(10)
_refine_ls_extinction_expression Fc^*^=kFc[1+0.001xFc^2^\l^3^/sin(2\q)]^-1/4^
_refine_ls_extinction_method SHELXL97
_refine_ls_goodness_of_fit_ref 1.103
_refine_ls_hydrogen_treatment mixed
_refine_ls_matrix_type full
_refine_ls_number_parameters 104
_refine_ls_number_reflns 1477
_refine_ls_number_restraints 1
_refine_ls_restrained_S_all 1.102
_refine_ls_R_factor_all 0.0225
_refine_ls_R_factor_gt 0.0221
_refine_ls_shift/su_max 0.000
_refine_ls_shift/su_mean 0.000
_refine_ls_structure_factor_coef Fsqd
_refine_ls_weighting_details 'calc w = 1/[\s^2^(Fo^2^)+(0.0315P)^2^+0.0946P] where P = (Fo^2^+2Fc^2^)/3'
_refine_ls_weighting_scheme calc
_refine_ls_wR_factor_gt 0.0570
_refine_ls_wR_factor_ref 0.0573
_reflns_number_gt 1460
_reflns_number_total 1477
_reflns_threshold_expression I>2\s(I)
_cod_data_source_file nc6023.cif
_cod_data_source_block I
_cod_depositor_comments
;
The following automatic conversions were performed:
'_symmetry_cell_setting' value 'Monoclinic' changed to 'monoclinic'
according to '/home/saulius/struct/CIF-dictionaries/cif_core.dic'
dictionary named 'cif_core.dic' version 2.4.1 from 2010-06-29.

Automatic conversion script
Id: cif_fix_enum 1527 2010-12-29 10:47:43Z saulius 

The following automatic conversions were performed:

'_symmetry_cell_setting' value 'Monoclinic' changed to 'monoclinic'
according to /home/saulius/struct/CIF-dictionaries/cif_core.dic
dictionary named 'cif_core.dic' version 2.4.1 from 2010-06-29.

Automatic conversion script
Id: cif_fix_values 1715 2011-07-08 13:25:40Z adriana 
;
_cod_original_sg_symbol_H-M 'P 21'
_cod_database_code 2205316

loop_
_symmetry_equiv_pos_as_xyz
'x, y, z'
'-x, y+1/2, -z'

loop_
_atom_site_label
_atom_site_fract_x
_atom_site_fract_y
_atom_site_fract_z
_atom_site_U_iso_or_equiv
_atom_site_adp_type
_atom_site_calc_flag
_atom_site_refinement_flags
_atom_site_occupancy
_atom_site_type_symbol
Cl1 -0.19824(4) 0.89548(5) 0.87208(4) 0.01996(13) Uani d . 1 Cl
C1 0.2393(2) 0.8196(2) 0.41007(19) 0.0182(3) Uani d . 1 C
H1 0.2663 0.6838 0.4037 0.022 Uiso calc R 1 H
C2 0.11341(19) 0.8717(3) 0.24271(17) 0.0193(3) Uani d . 1 C
H2A -0.0040 0.8002 0.2340 0.023 Uiso calc R 1 H
H2B 0.0825 1.0055 0.2441 0.023 Uiso calc R 1 H
N3 0.21165(19) 0.82958(19) 0.09018(17) 0.0187(3) Uani d . 1 N
H3A 0.225(3) 0.696(3) 0.091(3) 0.034(6) Uiso d . 1 H
H3B 0.131(3) 0.863(3) -0.002(3) 0.030(5) Uiso d . 1 H
C4 0.3972(2) 0.9239(2) 0.0966(2) 0.0236(4) Uani d . 1 C
H4A 0.3790 1.0600 0.0888 0.028 Uiso calc R 1 H
H4B 0.4578 0.8838 -0.0037 0.028 Uiso calc R 1 H
C5 0.5219(2) 0.8764(3) 0.26385(19) 0.0246(3) Uani d . 1 C
H5A 0.6395 0.9473 0.2696 0.029 Uiso calc R 1 H
H5B 0.5528 0.7425 0.2645 0.029 Uiso calc R 1 H
C6 0.4268(2) 0.9222(2) 0.42292(19) 0.0216(4) Uani d . 1 C
H6A 0.4061 1.0578 0.4289 0.026 Uiso calc R 1 H
H6B 0.5077 0.8838 0.5297 0.026 Uiso calc R 1 H
C7 0.1465(2) 0.8503(2) 0.5709(2) 0.0246(4) Uani d . 1 C
O1 -0.03690(16) 0.8621(2) 0.53883(15) 0.0353(4) Uani d . 1 O
H1O -0.074(4) 0.872(5) 0.642(3) 0.069(8) Uiso d . 1 H
O2 0.2290(2) 0.8526(5) 0.71339(17) 0.0714(8) Uani d . 1 O

loop_
_atom_site_aniso_label
_atom_site_aniso_U_11
_atom_site_aniso_U_22
_atom_site_aniso_U_33
_atom_site_aniso_U_12
_atom_site_aniso_U_13
_atom_site_aniso_U_23
Cl1 0.01918(18) 0.02398(19) 0.01762(17) 0.00124(17) 0.00571(11) 0.00071(17)
C1 0.0171(7) 0.0238(7) 0.0137(7) 0.0006(6) 0.0019(6) -0.0003(6)
C2 0.0170(6) 0.0289(10) 0.0124(6) 0.0022(7) 0.0034(5) -0.0001(7)
N3 0.0199(6) 0.0248(7) 0.0116(6) 0.0021(5) 0.0028(5) 0.0003(5)
C4 0.0230(7) 0.0296(11) 0.0197(7) -0.0015(7) 0.0083(6) 0.0038(7)
C5 0.0167(6) 0.0341(9) 0.0235(7) -0.0028(8) 0.0048(5) -0.0018(8)
C6 0.0208(7) 0.0258(10) 0.0175(6) -0.0033(7) -0.0001(5) -0.0034(6)
C7 0.0229(8) 0.0354(12) 0.0159(7) -0.0005(6) 0.0035(6) 0.0001(6)
O1 0.0221(6) 0.0668(11) 0.0179(5) 0.0079(6) 0.0064(4) -0.0031(7)
O2 0.0276(6) 0.174(3) 0.0125(5) 0.0070(11) 0.0020(5) -0.0038(10)

loop_
_atom_type_symbol
_atom_type_description
_atom_type_scat_dispersion_real
_atom_type_scat_dispersion_imag
_atom_type_scat_source
C C 0.0033 0.0016 'International Tables Vol C Tables 4.2.6.8 and 6.1.1.4'
H H 0.0000 0.0000 'International Tables Vol C Tables 4.2.6.8 and 6.1.1.4'
Cl Cl 0.1484 0.1585 'International Tables Vol C Tables 4.2.6.8 and 6.1.1.4'
N N 0.0061 0.0033 'International Tables Vol C Tables 4.2.6.8 and 6.1.1.4'
O O 0.0106 0.0060 'International Tables Vol C Tables 4.2.6.8 and 6.1.1.4'

loop_
_geom_angle_atom_site_label_1
_geom_angle_atom_site_label_2
_geom_angle_atom_site_label_3
_geom_angle
_geom_angle_publ_flag
C7 C1 C2 112.75(13) ?
C7 C1 C6 111.35(12) ?
C2 C1 C6 110.91(13) ?
C7 C1 H1 107.2 ?
C2 C1 H1 107.2 ?
C6 C1 H1 107.2 ?
N3 C2 C1 109.41(12) ?
N3 C2 H2A 109.8 ?
C1 C2 H2A 109.8 ?
N3 C2 H2B 109.8 ?
C1 C2 H2B 109.8 ?
H2A C2 H2B 108.2 ?
C2 N3 C4 113.78(12) y
C2 N3 H3A 104.8(14) ?
C4 N3 H3A 111.3(14) ?
C2 N3 H3B 104.6(12) ?
C4 N3 H3B 113.1(13) ?
H3A N3 H3B 108.7(19) ?
N3 C4 C5 110.65(13) ?
N3 C4 H4A 109.5 ?
C5 C4 H4A 109.5 ?
N3 C4 H4B 109.5 ?
C5 C4 H4B 109.5 ?
H4A C4 H4B 108.1 ?
C4 C5 C6 111.29(13) ?
C4 C5 H5A 109.4 ?
C6 C5 H5A 109.4 ?
C4 C5 H5B 109.4 ?
C6 C5 H5B 109.4 ?
H5A C5 H5B 108.0 ?
C5 C6 C1 109.56(12) ?
C5 C6 H6A 109.8 ?
C1 C6 H6A 109.8 ?
C5 C6 H6B 109.8 ?
C1 C6 H6B 109.8 ?
H6A C6 H6B 108.2 ?
O2 C7 O1 122.79(15) y
O2 C7 C1 123.39(16) y
O1 C7 C1 113.68(14) y
C7 O1 H1O 104.9(18) ?

loop_
_geom_bond_atom_site_label_1
_geom_bond_atom_site_label_2
_geom_bond_distance
_geom_bond_publ_flag
C1 C7 1.516(2) ?
C1 C2 1.5329(19) ?
C1 C6 1.539(2) ?
C1 H1 1.0000 ?
C2 N3 1.4972(18) y
C2 H2A 0.9900 ?
C2 H2B 0.9900 ?
N3 C4 1.502(2) y
N3 H3A 0.96(2) ?
N3 H3B 0.90(2) ?
C4 C5 1.521(2) ?
C4 H4A 0.9900 ?
C4 H4B 0.9900 ?
C5 C6 1.534(2) ?
C5 H5A 0.9900 ?
C5 H5B 0.9900 ?
C6 H6A 0.9900 ?
C6 H6B 0.9900 ?
C7 O2 1.187(2) y
C7 O1 1.323(2) y
O1 H1O 0.89(3) ?

loop_
_geom_hbond_atom_site_label_D
_geom_hbond_atom_site_label_H
_geom_hbond_atom_site_label_A
_geom_hbond_site_symmetry_A
_geom_hbond_distance_DH
_geom_hbond_distance_HA
_geom_hbond_distance_DA
_geom_hbond_angle_DHA
O1 H1O Cl1 . 0.89(3) 2.11(3) 2.9985(13) 173(2)
N3 H3A Cl1 2_546 0.96(2) 2.20(2) 3.1428(15) 166(2)
N3 H3B Cl1 1_554 0.90(2) 2.47(2) 3.2525(15) 146.8(16)
N3 H3B O2 1_554 0.90(2) 2.419(19) 2.9590(19) 119.0(15)

loop_
_geom_torsion_atom_site_label_1
_geom_torsion_atom_site_label_2
_geom_torsion_atom_site_label_3
_geom_torsion_atom_site_label_4
_geom_torsion
C7 C1 C2 N3 -177.50(13)
C6 C1 C2 N3 56.85(18)
C1 C2 N3 C4 -56.29(19)
C2 N3 C4 C5 55.54(19)
N3 C4 C5 C6 -54.7(2)
C4 C5 C6 C1 56.3(2)
C7 C1 C6 C5 176.03(15)
C2 C1 C6 C5 -57.54(18)
C2 C1 C7 O2 -165.3(2)
C6 C1 C7 O2 -39.9(3)
C2 C1 C7 O1 18.9(2)
C6 C1 C7 O1 144.29(16)

loop_
_cod_related_entry_id
_cod_related_entry_database
_cod_related_entry_code
1 ChemSpider 21168984
